data_7045846
loop_
_publ_author_name
'Lynes, Amy D.'
'Hawes, Chris S.'
'Byrne, Kevin'
'Schmitt, Wolfgang'
'Gunnlaugsson, Thorfinnur'

_publ_section_title
;
 Coordination chemistry of flexible benzene-1,3,5-tricarboxamide derived
 carboxylates; notable structural resilience and vaguely familiar packing
 motifs.
;
_journal_issue 15
_journal_name_full 'Dalton transactions (Cambridge, England : 2003)'
_journal_page_first 5259
_journal_page_last 5268
_journal_paper_doi 10.1039/C8DT00439K
_journal_volume 47
_journal_year 2018
_chemical_formula_moiety 'C33 H37 Cd3 N7 O22, 5(H2 O)'
_chemical_formula_sum 'C33 H47 Cd3 N7 O27'
_chemical_formula_weight 1310.97
_space_group_crystal_system monoclinic
_space_group_IT_number 14
_space_group_name_Hall '-P 2ybc'
_space_group_name_H-M_alt 'P 1 21/c 1'
_symmetry_space_group_name_Hall '-P 2ybc'
_symmetry_space_group_name_H-M 'P 1 21/c 1'
_atom_sites_solution_hydrogens mixed
_atom_sites_solution_primary dual
_audit_creation_date 2017-12-12
_audit_creation_method
;
Olex2 1.2
(compiled 2017.08.10 svn.r3458 for OlexSys, GUI svn.r5381)
;
_audit_update_record
;
2017-12-21 deposited with the CCDC.
2018-03-12 downloaded from the CCDC.
;
_cell_angle_alpha 90
_cell_angle_beta 109.6750(10)
_cell_angle_gamma 90
_cell_formula_units_Z 4
_cell_length_a 15.0689(6)
_cell_length_b 22.3544(9)
_cell_length_c 14.3047(6)
_cell_measurement_reflns_used 9928
_cell_measurement_temperature 100(2)
_cell_measurement_theta_max 33.18
_cell_measurement_theta_min 2.49
_cell_volume 4537.3(3)
_computing_cell_refinement 'SAINT v8.37A (Bruker, 2015)'
_computing_data_reduction 'SAINT v8.37A (Bruker, 2015)'
_computing_molecular_graphics 'Olex2 (Dolomanov et al., 2009)'
_computing_publication_material 'Olex2 (Dolomanov et al., 2009)'
_computing_structure_refinement 'ShelXL (Sheldrick, 2015)'
_computing_structure_solution 'ShelXT (Sheldrick, 2015)'
_diffrn_ambient_temperature 100.01
_diffrn_detector_area_resol_mean 8
_diffrn_measured_fraction_theta_full 1.000
_diffrn_measured_fraction_theta_max 1.000
_diffrn_measurement_device_type 'Bruker APEX-II CCD'
_diffrn_measurement_method '\w and \f scans'
_diffrn_radiation_monochromator graphite
_diffrn_radiation_type MoK\a
_diffrn_radiation_wavelength 0.71073
_diffrn_reflns_av_R_equivalents 0.0325
_diffrn_reflns_av_unetI/netI 0.0148
_diffrn_reflns_Laue_measured_fraction_full 1.000
_diffrn_reflns_Laue_measured_fraction_max 1.000
_diffrn_reflns_limit_h_max 20
_diffrn_reflns_limit_h_min -20
_diffrn_reflns_limit_k_max 30
_diffrn_reflns_limit_k_min -30
_diffrn_reflns_limit_l_max 19
_diffrn_reflns_limit_l_min -19
_diffrn_reflns_number 132473
_diffrn_reflns_point_group_measured_fraction_full 1.000
_diffrn_reflns_point_group_measured_fraction_max 1.000
_diffrn_reflns_theta_full 25.242
_diffrn_reflns_theta_max 28.500
_diffrn_reflns_theta_min 1.435
_diffrn_source 'sealed tube'
_diffrn_standards_number 0
_exptl_absorpt_coefficient_mu 1.495
_exptl_absorpt_correction_T_max 0.7465
_exptl_absorpt_correction_T_min 0.6286
_exptl_absorpt_correction_type multi-scan
_exptl_absorpt_process_details
'SADABS-2016/2 (Bruker,2016/2) was used for absorption correction. wR2(int) was 0.0693 before and 0.0503 after correction. The Ratio of minimum to maximum transmission is 0.8421. The \l/2 correction factor is Not present.'
_exptl_crystal_colour colourless
_exptl_crystal_colour_primary colourless
_exptl_crystal_density_diffrn 1.919
_exptl_crystal_description plate
_exptl_crystal_F_000 2616
_exptl_crystal_size_max 0.4
_exptl_crystal_size_mid 0.24
_exptl_crystal_size_min 0.05
_refine_diff_density_max 1.618
_refine_diff_density_min -1.023
_refine_diff_density_rms 0.115
_refine_ls_extinction_method none
_refine_ls_goodness_of_fit_ref 1.115
_refine_ls_hydrogen_treatment constr
_refine_ls_matrix_type full
_refine_ls_number_parameters 675
_refine_ls_number_reflns 11504
_refine_ls_number_restraints 30
_refine_ls_restrained_S_all 1.126
_refine_ls_R_factor_all 0.0382
_refine_ls_R_factor_gt 0.0322
_refine_ls_shift/su_max 0.002
_refine_ls_shift/su_mean 0.000
_refine_ls_structure_factor_coef Fsqd
_refine_ls_weighting_details 'w=1/[\s^2^(Fo^2^)+(0.0330P)^2^+15.0890P] where P=(Fo^2^+2Fc^2^)/3'
_refine_ls_weighting_scheme calc
_refine_ls_wR_factor_gt 0.0807
_refine_ls_wR_factor_ref 0.0852
_reflns_Friedel_coverage 0.000
_reflns_number_gt 10328
_reflns_number_total 11504
_reflns_threshold_expression 'I > 2\s(I)'
_cod_data_source_file c8dt00439k2.cif
_cod_data_source_block 2
_cod_depositor_comments 'Adding full bibliography for 7045845--7045847.cif.'
_cod_database_code 7045846
_shelx_shelxl_version_number 2014/7
_shelx_space_group_comment
;
The symmetry employed for this shelxl refinement is uniquely defined
by the following loop, which should always be used as a source of
symmetry information in preference to the above space-group names.
They are only intended as comments.
;
_shelx_estimated_absorpt_t_max 0.929
_shelx_estimated_absorpt_t_min 0.586
_olex2_refinement_description
;
1. Fixed Uiso
 At 1.2 times of:
  All C(H) groups, All C(H,H) groups, All N(H) groups
 At 1.5 times of:
  All C(H,H,H) groups, All O(H,H) groups
2. Restrained distances
 H22A-O7
 1.9 with sigma of 0.02
 H22B-O28
 1.9 with sigma of 0.02
 H29C-O28
 2.25 with sigma of 0.02
 H26D-O24
 2 with sigma of 0.02
 H23B-O3
 2.131 with sigma of 0.001
 H23A-O12_$1
 2 with sigma of 0.001
 H21B-O4_$1
 1.88 with sigma of 0.01
 H21A-O19_$4
 1.88 with sigma of 0.01
 H27A-O25
 2 with sigma of 0.02
 H25A-O13_$2
 1.981 with sigma of 0.001
 H25B-O23
 3.141 with sigma of 0.001
 H20A_$3-H25B
 2.15 with sigma of 0.02
3. Uiso/Uaniso restraints and constraints
Uanis(O24) \\sim Ueq, Uanis(O27) \\sim Ueq, Uanis(O23) \\sim Ueq: with sigma of
0.05 and sigma for terminal atoms of 0.05
4. Others
 Fixed Sof: O24(0.75) H24A(0.75) H24B(0.75) O25(0.25) H25A(0.25) H25B(0.25)
 O26(0.6667) H26C(0.6667) H26D(0.6667) O27(0.33333) H27A(0.33333) H27B(0.33333)
5.a Free rotating group:
 O29(H29C,H29D), O23(H23A,H23B), O24(H24A,H24B), O25(H25A,H25B), O26(H26C,
 H26D), O27(H27A,H27B), O28(H28A,H28B)
5.b Rotating group:
 O20(H20A,H20B), O21(H21A,H21B), O22(H22A,H22B)
5.c Secondary CH2 refined with riding coordinates:
 C2(H2A,H2B), C11(H11A,H11B), C14(H14A,H14B), C17(H17A,H17B), C26(H26A,H26B),
 C29(H29A,H29B)
5.d Aromatic/amide H refined with riding coordinates:
 N1(H1), N2(H2), N3(H3), N4(H4), N5(H5), N6(H6), C5(H5A), C7(H7), C9(H9),
 C20(H20), C22(H22), C24(H24), C31(H31)
5.e Idealised Me refined as rotating group:
 C32(H32A,H32B,H32C), C33(H33A,H33B,H33C)
;
_olex2_submission_special_instructions 'No special instructions were received'

loop_
_space_group_symop_operation_xyz
'x, y, z'
'-x, y+1/2, -z+1/2'
'-x, -y, -z'
'x, -y-1/2, z-1/2'

loop_
_atom_site_label
_atom_site_type_symbol
_atom_site_fract_x
_atom_site_fract_y
_atom_site_fract_z
_atom_site_U_iso_or_equiv
_atom_site_adp_type
_atom_site_occupancy
_atom_site_site_symmetry_order
_atom_site_calc_flag
_atom_site_refinement_flags_posn
_atom_site_refinement_flags_adp
_atom_site_refinement_flags_occupancy
_atom_site_disorder_assembly
_atom_site_disorder_group
Cd1 Cd -0.04738(2) 0.84032(2) 0.09376(2) 0.01541(5) Uani 1 1 d . . . . .
Cd2 Cd 0.28237(2) 0.41568(2) 0.55586(2) 0.01645(5) Uani 1 1 d . . . . .
Cd3 Cd 0.70807(2) 0.74781(2) 0.99413(2) 0.01714(5) Uani 1 1 d . . . . .
O1 O -0.14188(16) 0.77947(10) -0.01913(17) 0.0212(4) Uani 1 1 d . . . . .
O2 O -0.17685(16) 0.68454(10) -0.04755(17) 0.0218(4) Uani 1 1 d . . . . .
O3 O 0.0982(2) 0.67395(12) 0.06422(19) 0.0423(7) Uani 1 1 d D . . . .
O4 O 0.10677(18) 0.39728(10) -0.18610(17) 0.0251(5) Uani 1 1 d D . . . .
O5 O 0.20123(15) 0.45218(11) -0.34397(16) 0.0212(4) Uani 1 1 d . . . . .
O6 O 0.11007(17) 0.41744(11) -0.48767(17) 0.0232(5) Uani 1 1 d . . . . .
O7 O 0.21099(16) 0.49460(10) 0.25669(16) 0.0206(4) Uani 1 1 d D . . . .
O8 O 0.11606(15) 0.36904(10) 0.29353(16) 0.0190(4) Uani 1 1 d . . . . .
O9 O 0.24067(16) 0.35114(9) 0.42689(15) 0.0183(4) Uani 1 1 d . . . . .
O10 O 0.45084(16) 0.42012(10) 0.53986(16) 0.0207(4) Uani 1 1 d . . . . .
O11 O 0.41181(16) 0.45417(11) 0.66676(17) 0.0237(5) Uani 1 1 d . . . . .
O12 O 0.60633(19) 0.40681(11) 0.81987(19) 0.0305(5) Uani 1 1 d D . . . .
O13 O 0.6675(3) 0.35718(13) 1.1699(2) 0.0491(8) Uani 1 1 d D . . . .
O14 O 0.91222(15) 0.39459(10) 1.32316(17) 0.0199(4) Uani 1 1 d . . . . .
O15 O 0.90998(17) 0.33609(11) 1.44713(19) 0.0273(5) Uani 1 1 d . . . . .
O16 O 0.62649(18) 0.66397(10) 1.02271(17) 0.0243(5) Uani 1 1 d . . . . .
O17 O 0.62638(18) 0.76609(10) 1.32579(17) 0.0241(5) Uani 1 1 d . . . . .
O18 O 0.67297(17) 0.67258(11) 1.35658(16) 0.0242(5) Uani 1 1 d . . . . .
O19 O -0.01447(19) 0.75494(11) 0.1934(2) 0.0322(6) Uani 1 1 d D . . . .
O20 O 0.57554(17) 0.79351(11) 1.00586(19) 0.0260(5) Uani 1 1 d . . . . .
H20A H 0.5208 0.7801 0.9579 0.039 Uiso 1 1 d DGR . . . .
H20B H 0.5767 0.8346 0.9981 0.039 Uiso 1 1 d GR . . . .
O21 O 0.80094(17) 0.72016(10) 1.15541(17) 0.0240(5) Uani 1 1 d . . . . .
H21A H 0.8569 0.7423 1.1795 0.036 Uiso 1 1 d DGR . . . .
H21B H 0.8195 0.6800 1.1596 0.036 Uiso 1 1 d DGR . . . .
O22 O 0.25971(17) 0.50146(10) 0.46085(17) 0.0232(5) Uani 1 1 d . . . . .
H22A H 0.2457 0.4939 0.3908 0.035 Uiso 1 1 d DGR . . . .
H22B H 0.3135 0.5281 0.4782 0.035 Uiso 1 1 d DGR . . . .
N1 N -0.00951(19) 0.66351(12) -0.0889(2) 0.0208(5) Uani 1 1 d . . . . .
H1 H -0.0342 0.6406 -0.1413 0.025 Uiso 1 1 calc R . . . .
N2 N 0.05480(18) 0.48040(12) -0.27951(18) 0.0178(5) Uani 1 1 d . . . . .
H2 H 0.0436 0.5191 -0.2802 0.021 Uiso 1 1 calc R . . . .
N3 N 0.22877(18) 0.40707(11) 0.18588(18) 0.0161(5) Uani 1 1 d . . . . .
H3 H 0.2209 0.3872 0.1306 0.019 Uiso 1 1 calc R . . . .
N4 N 0.58346(19) 0.50114(13) 0.76303(19) 0.0225(6) Uani 1 1 d . . . . .
H4 H 0.5830 0.5397 0.7754 0.027 Uiso 1 1 calc R . . . .
N5 N 0.72888(18) 0.42988(12) 1.2820(2) 0.0204(5) Uani 1 1 d . . . . .
H5 H 0.7350 0.4686 1.2932 0.024 Uiso 1 1 calc R . . . .
N6 N 0.59093(19) 0.63901(12) 1.16048(19) 0.0191(5) Uani 1 1 d . . . . .
H6 H 0.5842 0.6094 1.1981 0.023 Uiso 1 1 calc R . . . .
N7 N 0.1190(2) 0.71079(15) 0.2943(2) 0.0319(7) Uani 1 1 d . . . . .
C1 C -0.1254(2) 0.72812(14) -0.0472(2) 0.0171(5) Uani 1 1 d . . . . .
C2 C -0.0440(2) 0.72372(14) -0.0876(2) 0.0208(6) Uani 1 1 d . . . . .
H2A H -0.0650 0.7398 -0.1561 0.025 Uiso 1 1 calc R . . . .
H2B H 0.0085 0.7491 -0.0465 0.025 Uiso 1 1 calc R . . . .
C3 C 0.0605(3) 0.64280(15) -0.0097(2) 0.0246(7) Uani 1 1 d . . . . .
C4 C 0.0904(2) 0.57929(13) -0.0144(2) 0.0183(6) Uani 1 1 d . . . . .
C5 C 0.0771(2) 0.54849(13) -0.1028(2) 0.0175(5) Uani 1 1 d . . . . .
H5A H 0.0487 0.5679 -0.1648 0.021 Uiso 1 1 calc R . . . .
C6 C 0.1057(2) 0.48880(13) -0.0996(2) 0.0149(5) Uani 1 1 d . . . . .
C7 C 0.1466(2) 0.46035(13) -0.0082(2) 0.0153(5) Uani 1 1 d . . . . .
H7 H 0.1659 0.4198 -0.0061 0.018 Uiso 1 1 calc R . . . .
C8 C 0.1592(2) 0.49130(13) 0.0800(2) 0.0148(5) Uani 1 1 d . . . . .
C9 C 0.1316(2) 0.55081(14) 0.0761(2) 0.0178(6) Uani 1 1 d . . . . .
H9 H 0.1411 0.5722 0.1361 0.021 Uiso 1 1 calc R . . . .
C10 C 0.0904(2) 0.45171(13) -0.1919(2) 0.0168(5) Uani 1 1 d . . . . .
C11 C 0.0348(2) 0.44859(14) -0.3725(2) 0.0183(6) Uani 1 1 d . . . . .
H11A H -0.0126 0.4714 -0.4255 0.022 Uiso 1 1 calc R . . . .
H11B H 0.0069 0.4092 -0.3667 0.022 Uiso 1 1 calc R . . . .
C12 C 0.1216(2) 0.43886(13) -0.4024(2) 0.0169(5) Uani 1 1 d . . . . .
C13 C 0.2015(2) 0.46433(13) 0.1819(2) 0.0150(5) Uani 1 1 d . . . . .
C14 C 0.2711(2) 0.37793(13) 0.2806(2) 0.0160(5) Uani 1 1 d . . . . .
H14A H 0.3233 0.4032 0.3225 0.019 Uiso 1 1 calc R . . . .
H14B H 0.2986 0.3394 0.2696 0.019 Uiso 1 1 calc R . . . .
C15 C 0.2034(2) 0.36590(12) 0.3364(2) 0.0146(5) Uani 1 1 d . . . . .
C16 C 0.4694(2) 0.44866(14) 0.6208(2) 0.0187(6) Uani 1 1 d . . . . .
C17 C 0.5649(2) 0.47924(15) 0.6629(2) 0.0222(6) Uani 1 1 d . . . . .
H17A H 0.6149 0.4505 0.6628 0.027 Uiso 1 1 calc R . . . .
H17B H 0.5674 0.5132 0.6194 0.027 Uiso 1 1 calc R . . . .
C18 C 0.6013(2) 0.46087(15) 0.8357(2) 0.0220(6) Uani 1 1 d . . . . .
C19 C 0.6160(2) 0.48346(14) 0.9393(2) 0.0187(6) Uani 1 1 d . . . . .
C20 C 0.6079(2) 0.54362(14) 0.9611(2) 0.0177(6) Uani 1 1 d . . . . .
H20 H 0.5933 0.5728 0.9099 0.021 Uiso 1 1 calc R . . . .
C21 C 0.62148(19) 0.56067(14) 1.0590(2) 0.0158(5) Uani 1 1 d . . . . .
C22 C 0.6442(2) 0.51799(13) 1.1339(2) 0.0166(5) Uani 1 1 d . . . . .
H22 H 0.6530 0.5296 1.2004 0.020 Uiso 1 1 calc R . . . .
C23 C 0.6542(2) 0.45806(14) 1.1117(2) 0.0186(6) Uani 1 1 d . . . . .
C24 C 0.6388(2) 0.44099(14) 1.0140(2) 0.0197(6) Uani 1 1 d . . . . .
H24 H 0.6439 0.4001 0.9985 0.024 Uiso 1 1 calc R . . . .
C25 C 0.6830(2) 0.41066(14) 1.1906(3) 0.0233(6) Uani 1 1 d . . . . .
C26 C 0.7690(2) 0.38891(16) 1.3637(3) 0.0240(6) Uani 1 1 d . . . . .
H26A H 0.7305 0.3520 1.3516 0.029 Uiso 1 1 calc R . . . .
H26B H 0.7661 0.4074 1.4255 0.029 Uiso 1 1 calc R . . . .
C27 C 0.8707(2) 0.37229(13) 1.3784(2) 0.0187(6) Uani 1 1 d . . . . .
C28 C 0.6132(2) 0.62577(14) 1.0798(2) 0.0173(5) Uani 1 1 d . . . . .
C29 C 0.5773(2) 0.69970(14) 1.1893(2) 0.0214(6) Uani 1 1 d . . . . .
H29A H 0.5092 0.7065 1.1754 0.026 Uiso 1 1 calc R . . . .
H29B H 0.5986 0.7280 1.1480 0.026 Uiso 1 1 calc R . . . .
C30 C 0.6298(2) 0.71291(14) 1.2977(2) 0.0183(6) Uani 1 1 d . . . . .
C31 C 0.0355(3) 0.71013(17) 0.2257(3) 0.0273(7) Uani 1 1 d . . . . .
H31 H 0.0111 0.6724 0.1984 0.033 Uiso 1 1 calc R . . . .
C32 C 0.1628(3) 0.7672(2) 0.3378(4) 0.0490(12) Uani 1 1 d . . . . .
H32A H 0.1177 0.8000 0.3134 0.074 Uiso 1 1 calc GR . . . .
H32B H 0.2186 0.7746 0.3188 0.074 Uiso 1 1 calc GR . . . .
H32C H 0.1816 0.7649 0.4103 0.074 Uiso 1 1 calc GR . . . .
C33 C 0.1717(3) 0.6550(2) 0.3282(3) 0.0410(9) Uani 1 1 d . . . . .
H33A H 0.1331 0.6209 0.2949 0.062 Uiso 1 1 calc GR . . . .
H33B H 0.1871 0.6511 0.4002 0.062 Uiso 1 1 calc GR . . . .
H33C H 0.2300 0.6558 0.3122 0.062 Uiso 1 1 calc GR . . . .
O29 O 0.5212(2) 0.62583(15) 0.7500(2) 0.0394(6) Uani 1 1 d . . . . .
H29C H 0.4775 0.6222 0.6921 0.059 Uiso 1 1 d DG . . . .
H29D H 0.5345 0.6635 0.7624 0.059 Uiso 1 1 d G . . . .
O23 O 0.2999(3) 0.70099(19) 0.1598(4) 0.0800(14) Uani 1 1 d D U . . .
H23A H 0.3129 0.6643 0.1797 0.120 Uiso 1 1 d DG . . . .
H23B H 0.2404 0.7040 0.1252 0.120 Uiso 1 1 d DG . . . .
O24 O 0.4061(3) 0.74500(18) 0.3630(4) 0.0414(9) Uani 0.75 1 d D U P A 1
H24A H 0.3842 0.7280 0.3051 0.062 Uiso 0.75 1 d G . P A 1
H24B H 0.3980 0.7835 0.3561 0.062 Uiso 0.75 1 d G . P A 1
O25 O 0.4178(8) 0.7590(6) 0.4335(8) 0.050(4) Uani 0.25 1 d D . P B 2
H25A H 0.4084 0.7973 0.4260 0.075 Uiso 0.25 1 d DG . P B 2
H25B H 0.3777 0.7403 0.3836 0.075 Uiso 0.25 1 d DG . P B 2
O26 O 0.3582(5) 0.7107(3) 0.5366(5) 0.0477(15) Uani 0.6667 1 d . . P C 1
H26C H 0.3046 0.7269 0.5332 0.072 Uiso 0.6667 1 d G . P C 1
H26D H 0.3766 0.7253 0.4898 0.072 Uiso 0.6667 1 d DG . P C 1
O27 O 0.3797(14) 0.7070(9) 0.5863(14) 0.078(6) Uani 0.3333 1 d . U P D 2
H27A H 0.4007 0.7375 0.5623 0.118 Uiso 0.3333 1 d DG . P D 2
H27B H 0.4001 0.7089 0.6508 0.118 Uiso 0.3333 1 d G . P D 2
O28 O 0.3970(2) 0.58867(13) 0.5309(2) 0.0382(7) Uani 1 1 d D . . . .
H28A H 0.3762 0.6252 0.5257 0.057 Uiso 1 1 d G . . . .
H28B H 0.4442 0.5865 0.5090 0.057 Uiso 1 1 d G . . . .

loop_
_atom_site_aniso_label
_atom_site_aniso_U_11
_atom_site_aniso_U_22
_atom_site_aniso_U_33
_atom_site_aniso_U_23
_atom_site_aniso_U_13
_atom_site_aniso_U_12
Cd1 0.01636(10) 0.01572(10) 0.01438(10) -0.00183(7) 0.00548(8) -0.00008(7)
Cd2 0.01635(10) 0.02004(11) 0.01308(10) -0.00377(7) 0.00512(8) -0.00182(8)
Cd3 0.01970(10) 0.01795(10) 0.01467(10) 0.00270(7) 0.00695(8) 0.00329(8)
O1 0.0212(10) 0.0187(10) 0.0234(11) -0.0058(9) 0.0071(9) 0.0012(8)
O2 0.0245(11) 0.0192(11) 0.0231(11) -0.0019(9) 0.0100(9) 0.0002(9)
O3 0.073(2) 0.0269(13) 0.0196(12) -0.0053(10) 0.0058(13) 0.0179(14)
O4 0.0415(14) 0.0151(10) 0.0188(11) 0.0004(8) 0.0103(10) 0.0026(9)
O5 0.0184(10) 0.0281(12) 0.0167(10) -0.0017(9) 0.0054(8) -0.0007(9)
O6 0.0254(11) 0.0277(12) 0.0190(11) -0.0092(9) 0.0109(9) -0.0049(9)
O7 0.0268(11) 0.0213(11) 0.0135(10) -0.0021(8) 0.0068(8) -0.0005(9)
O8 0.0177(10) 0.0224(11) 0.0184(10) -0.0013(8) 0.0080(8) -0.0035(8)
O9 0.0288(11) 0.0150(10) 0.0110(9) 0.0000(7) 0.0066(8) -0.0022(8)
O10 0.0236(11) 0.0238(11) 0.0158(10) -0.0058(8) 0.0083(9) -0.0074(9)
O11 0.0192(11) 0.0357(13) 0.0183(11) -0.0074(9) 0.0093(9) -0.0080(9)
O12 0.0392(14) 0.0268(12) 0.0257(12) -0.0108(10) 0.0113(11) -0.0048(11)
O13 0.077(2) 0.0206(13) 0.0387(17) 0.0003(12) 0.0049(16) -0.0091(14)
O14 0.0184(10) 0.0205(10) 0.0226(11) 0.0055(9) 0.0092(9) 0.0021(8)
O15 0.0265(12) 0.0268(12) 0.0316(13) 0.0141(10) 0.0140(10) 0.0076(9)
O16 0.0356(13) 0.0222(11) 0.0168(10) 0.0027(9) 0.0112(10) -0.0015(9)
O17 0.0339(13) 0.0215(11) 0.0190(11) -0.0063(9) 0.0117(10) -0.0056(9)
O18 0.0273(12) 0.0284(12) 0.0153(10) 0.0014(9) 0.0051(9) 0.0009(9)
O19 0.0331(14) 0.0237(12) 0.0352(14) 0.0112(10) 0.0054(11) 0.0050(10)
O20 0.0291(12) 0.0198(11) 0.0341(13) 0.0018(10) 0.0170(11) 0.0034(9)
O21 0.0285(12) 0.0221(11) 0.0191(11) 0.0010(9) 0.0049(9) 0.0019(9)
O22 0.0300(12) 0.0237(11) 0.0187(11) -0.0011(9) 0.0117(9) -0.0035(9)
N1 0.0223(13) 0.0187(12) 0.0220(13) -0.0025(10) 0.0083(10) 0.0044(10)
N2 0.0247(13) 0.0178(12) 0.0120(11) -0.0005(9) 0.0076(10) 0.0054(10)
N3 0.0198(12) 0.0186(12) 0.0103(11) 0.0006(9) 0.0055(9) -0.0008(9)
N4 0.0251(13) 0.0282(14) 0.0150(12) -0.0090(10) 0.0077(10) -0.0135(11)
N5 0.0195(12) 0.0193(12) 0.0218(13) 0.0020(10) 0.0063(10) 0.0034(10)
N6 0.0274(13) 0.0177(12) 0.0138(11) -0.0017(9) 0.0090(10) -0.0011(10)
N7 0.0318(16) 0.0304(16) 0.0336(17) 0.0010(13) 0.0110(13) 0.0049(13)
C1 0.0184(13) 0.0200(14) 0.0113(12) -0.0002(10) 0.0030(10) 0.0041(11)
C2 0.0240(15) 0.0167(14) 0.0243(15) -0.0005(11) 0.0117(12) 0.0041(11)
C3 0.0359(18) 0.0189(15) 0.0217(15) 0.0004(12) 0.0131(14) 0.0062(13)
C4 0.0235(14) 0.0164(13) 0.0169(14) -0.0006(11) 0.0095(11) 0.0050(11)
C5 0.0217(14) 0.0182(14) 0.0142(13) 0.0026(10) 0.0083(11) 0.0049(11)
C6 0.0188(13) 0.0153(13) 0.0131(12) -0.0010(10) 0.0085(10) 0.0002(10)
C7 0.0178(13) 0.0148(12) 0.0151(13) 0.0017(10) 0.0081(11) 0.0002(10)
C8 0.0151(12) 0.0164(13) 0.0146(13) 0.0015(10) 0.0072(10) 0.0001(10)
C9 0.0221(14) 0.0193(14) 0.0134(13) -0.0019(10) 0.0079(11) 0.0015(11)
C10 0.0208(14) 0.0166(13) 0.0149(13) -0.0001(10) 0.0084(11) 0.0009(11)
C11 0.0183(13) 0.0238(15) 0.0136(13) -0.0028(11) 0.0064(11) 0.0016(11)
C12 0.0199(14) 0.0153(13) 0.0165(13) 0.0010(10) 0.0077(11) 0.0010(10)
C13 0.0154(12) 0.0184(13) 0.0125(12) 0.0004(10) 0.0063(10) -0.0026(10)
C14 0.0161(13) 0.0189(13) 0.0138(13) 0.0017(10) 0.0059(10) 0.0002(10)
C15 0.0205(13) 0.0095(12) 0.0158(13) -0.0024(10) 0.0088(11) -0.0017(10)
C16 0.0192(14) 0.0227(14) 0.0138(13) -0.0022(11) 0.0052(11) -0.0054(11)
C17 0.0247(15) 0.0308(17) 0.0138(13) -0.0075(12) 0.0100(12) -0.0106(13)
C18 0.0192(14) 0.0285(16) 0.0191(14) -0.0094(12) 0.0076(12) -0.0092(12)
C19 0.0140(13) 0.0250(15) 0.0172(14) -0.0071(11) 0.0054(11) -0.0054(11)
C20 0.0151(13) 0.0256(15) 0.0130(13) -0.0037(11) 0.0056(10) -0.0039(11)
C21 0.0123(12) 0.0214(14) 0.0133(13) -0.0037(11) 0.0038(10) -0.0014(10)
C22 0.0143(12) 0.0215(14) 0.0134(13) -0.0041(11) 0.0040(10) -0.0005(10)
C23 0.0147(13) 0.0206(14) 0.0201(14) -0.0033(11) 0.0052(11) -0.0015(11)
C24 0.0170(13) 0.0201(14) 0.0220(15) -0.0073(12) 0.0066(11) -0.0042(11)
C25 0.0241(15) 0.0195(15) 0.0272(16) -0.0015(12) 0.0101(13) -0.0008(12)
C26 0.0214(15) 0.0282(16) 0.0257(16) 0.0085(13) 0.0124(13) 0.0054(12)
C27 0.0198(14) 0.0152(13) 0.0217(14) 0.0008(11) 0.0079(12) 0.0005(11)
C28 0.0183(13) 0.0201(14) 0.0131(13) -0.0016(11) 0.0051(11) -0.0009(11)
C29 0.0311(16) 0.0194(14) 0.0137(13) -0.0020(11) 0.0075(12) 0.0024(12)
C30 0.0203(14) 0.0211(14) 0.0147(13) -0.0008(11) 0.0077(11) -0.0050(11)
C31 0.0281(17) 0.0290(17) 0.0265(17) 0.0030(13) 0.0113(14) 0.0018(13)
C32 0.029(2) 0.050(3) 0.058(3) -0.019(2) 0.0012(19) -0.0041(18)
C33 0.041(2) 0.042(2) 0.039(2) 0.0109(18) 0.0111(18) 0.0124(18)
O29 0.0387(16) 0.0510(18) 0.0264(13) -0.0032(12) 0.0084(12) -0.0028(13)
O23 0.066(3) 0.053(2) 0.123(4) -0.008(3) 0.034(3) -0.004(2)
O24 0.031(2) 0.030(2) 0.057(3) 0.0094(19) 0.006(2) 0.0079(16)
O25 0.027(6) 0.044(7) 0.061(9) 0.018(7) -0.008(6) -0.001(5)
O26 0.045(3) 0.039(3) 0.067(4) 0.011(3) 0.029(3) 0.009(2)
O27 0.078(11) 0.066(9) 0.084(12) 0.016(10) 0.017(10) -0.031(8)
O28 0.0418(16) 0.0328(14) 0.0537(18) -0.0064(13) 0.0343(14) -0.0058(12)

loop_
_atom_type_symbol
_atom_type_description
_atom_type_scat_dispersion_real
_atom_type_scat_dispersion_imag
_atom_type_scat_source
C C 0.0033 0.0016 'International Tables Vol C Tables 4.2.6.8 and 6.1.1.4'
H H 0.0000 0.0000 'International Tables Vol C Tables 4.2.6.8 and 6.1.1.4'
Cd Cd -0.8075 1.2024 'International Tables Vol C Tables 4.2.6.8 and 6.1.1.4'
N N 0.0061 0.0033 'International Tables Vol C Tables 4.2.6.8 and 6.1.1.4'
O O 0.0106 0.0060 'International Tables Vol C Tables 4.2.6.8 and 6.1.1.4'

loop_
_geom_angle_atom_site_label_1
_geom_angle_atom_site_label_2
_geom_angle_atom_site_label_3
_geom_angle
_geom_angle_site_symmetry_1
_geom_angle_site_symmetry_3
O1 Cd1 O6 87.63(9) . 2_554
O1 Cd1 O8 110.71(8) . 2
O1 Cd1 O14 158.12(8) . 2_656
O1 Cd1 O15 101.45(8) . 2_656
O1 Cd1 O19 84.01(9) . .
O1 Cd1 C27 129.72(9) . 2_656
O6 Cd1 O8 94.17(8) 2_554 2
O6 Cd1 O14 92.35(8) 2_554 2_656
O6 Cd1 O15 93.87(9) 2_554 2_656
O6 Cd1 O19 168.51(9) 2_554 .
O6 Cd1 C27 93.80(9) 2_554 2_656
O8 Cd1 O14 91.13(8) 2 2_656
O8 Cd1 O15 147.11(8) 2 2_656
O8 Cd1 O19 81.49(9) 2 .
O8 Cd1 C27 119.26(9) 2 2_656
O14 Cd1 O15 56.70(8) 2_656 2_656
O14 Cd1 O19 98.35(9) 2_656 .
O14 Cd1 C27 28.43(8) 2_656 2_656
O15 Cd1 C27 28.28(9) 2_656 2_656
O19 Cd1 O15 95.51(10) . 2_656
O19 Cd1 C27 97.60(9) . 2_656
O5 Cd2 O6 54.56(7) 1_556 1_556
O5 Cd2 O10 139.96(7) 1_556 .
O5 Cd2 C12 27.01(8) 1_556 1_556
O5 Cd2 C16 112.91(8) 1_556 .
O6 Cd2 O10 161.23(7) 1_556 .
O6 Cd2 C12 27.59(8) 1_556 1_556
O6 Cd2 C16 162.70(9) 1_556 .
O9 Cd2 O5 131.99(8) . 1_556
O9 Cd2 O6 79.84(8) . 1_556
O9 Cd2 O10 87.95(7) . .
O9 Cd2 O18 81.24(8) . 3_667
O9 Cd2 O22 95.99(8) . .
O9 Cd2 C12 106.03(9) . 1_556
O9 Cd2 C16 114.73(9) . .
O10 Cd2 C12 164.99(8) . 1_556
O10 Cd2 C16 27.13(8) . .
O11 Cd2 O5 86.65(8) . 1_556
O11 Cd2 O6 140.35(8) . 1_556
O11 Cd2 O9 139.77(8) . .
O11 Cd2 O10 53.71(7) . .
O11 Cd2 O18 85.33(9) . 3_667
O11 Cd2 O22 91.08(9) . .
O11 Cd2 C12 113.50(9) . 1_556
O11 Cd2 C16 26.70(8) . .
O18 Cd2 O5 94.78(8) 3_667 1_556
O18 Cd2 O6 103.94(8) 3_667 1_556
O18 Cd2 O10 88.04(8) 3_667 .
O18 Cd2 C12 99.28(9) 3_667 1_556
O18 Cd2 C16 88.13(9) 3_667 .
O22 Cd2 O5 93.85(8) . 1_556
O22 Cd2 O6 84.45(8) . 1_556
O22 Cd2 O10 82.70(8) . .
O22 Cd2 O18 170.44(8) . 3_667
O22 Cd2 C12 90.27(8) . 1_556
O22 Cd2 C16 84.72(9) . .
C12 Cd2 C16 139.23(9) 1_556 .
O1 Cd3 O2 53.14(7) 1_656 1_656
O1 Cd3 O9 67.93(7) 1_656 2_656
O1 Cd3 O18 72.35(8) 1_656 4_575
O2 Cd3 O9 119.36(7) 1_656 2_656
O2 Cd3 O18 101.09(8) 1_656 4_575
O16 Cd3 O1 142.95(8) . 1_656
O16 Cd3 O2 92.08(8) . 1_656
O16 Cd3 O9 137.42(7) . 2_656
O16 Cd3 O18 134.39(8) . 4_575
O17 Cd3 O1 98.03(8) 4_575 1_656
O17 Cd3 O2 80.97(8) 4_575 1_656
O17 Cd3 O9 123.39(7) 4_575 2_656
O17 Cd3 O16 87.02(8) 4_575 .
O17 Cd3 O18 53.13(8) 4_575 4_575
O17 Cd3 O21 156.39(8) 4_575 .
O18 Cd3 O9 70.66(7) 4_575 2_656
O20 Cd3 O1 136.74(8) . 1_656
O20 Cd3 O2 166.68(9) . 1_656
O20 Cd3 O9 73.07(8) . 2_656
O20 Cd3 O16 79.84(9) . .
O20 Cd3 O17 87.99(9) . 4_575
O20 Cd3 O18 77.79(8) . 4_575
O20 Cd3 O21 106.92(9) . .
O21 Cd3 O1 83.74(8) . 1_656
O21 Cd3 O2 81.43(8) . 1_656
O21 Cd3 O9 79.22(7) . 2_656
O21 Cd3 O16 78.02(8) . .
O21 Cd3 O18 146.78(8) . 4_575
Cd1 O1 Cd3 120.37(9) . 1_454
C1 O1 Cd1 129.7(2) . .
C1 O1 Cd3 92.73(18) . 1_454
C1 O2 Cd3 92.18(18) . 1_454
C12 O5 Cd2 95.19(18) . 1_554
Cd1 O6 Cd2 108.78(9) 2_544 1_554
C12 O6 Cd1 144.9(2) . 2_544
C12 O6 Cd2 88.38(18) . 1_554
C15 O8 Cd1 106.88(18) . 2_545
Cd2 O9 Cd3 104.77(8) . 2_646
C15 O9 Cd2 124.98(18) . .
C15 O9 Cd3 130.20(18) . 2_646
C16 O10 Cd2 82.08(17) . .
C16 O11 Cd2 100.53(18) . .
C27 O14 Cd1 90.45(18) . 2_646
C27 O15 Cd1 90.12(18) . 2_646
C28 O16 Cd3 150.6(2) . .
C30 O17 Cd3 98.02(19) . 4_576
Cd2 O18 Cd3 103.21(8) 3_667 4_576
C30 O18 Cd2 165.2(2) . 3_667
C30 O18 Cd3 86.73(18) . 4_576
C31 O19 Cd1 149.6(3) . .
Cd3 O20 H20A 112.4 . .
Cd3 O20 H20B 112.3 . .
H20A O20 H20B 106.2 . .
Cd3 O21 H21A 112.8 . .
Cd3 O21 H21B 112.5 . .
H21A O21 H21B 105.7 . .
Cd2 O22 H22A 113.7 . .
Cd2 O22 H22B 114.5 . .
H22A O22 H22B 104.2 . .
C2 N1 H1 120.2 . .
C3 N1 H1 120.2 . .
C3 N1 C2 119.6(3) . .
C10 N2 H2 119.5 . .
C10 N2 C11 121.0(3) . .
C11 N2 H2 119.5 . .
C13 N3 H3 119.9 . .
C13 N3 C14 120.2(2) . .
C14 N3 H3 119.9 . .
C17 N4 H4 121.2 . .
C18 N4 H4 121.2 . .
C18 N4 C17 117.6(3) . .
C25 N5 H5 119.1 . .
C25 N5 C26 121.9(3) . .
C26 N5 H5 119.1 . .
C28 N6 H6 118.3 . .
C28 N6 C29 123.4(3) . .
C29 N6 H6 118.3 . .
C31 N7 C32 120.7(3) . .
C31 N7 C33 120.9(3) . .
C32 N7 C33 118.4(4) . .
O1 C1 C2 116.5(3) . .
O2 C1 O1 121.5(3) . .
O2 C1 C2 121.8(3) . .
N1 C2 C1 113.8(3) . .
N1 C2 H2A 108.8 . .
N1 C2 H2B 108.8 . .
C1 C2 H2A 108.8 . .
C1 C2 H2B 108.8 . .
H2A C2 H2B 107.7 . .
O3 C3 N1 122.2(3) . .
O3 C3 C4 121.0(3) . .
N1 C3 C4 116.8(3) . .
C5 C4 C3 123.8(3) . .
C9 C4 C3 116.1(3) . .
C9 C4 C5 120.2(3) . .
C4 C5 H5A 120.2 . .
C4 C5 C6 119.6(3) . .
C6 C5 H5A 120.2 . .
C5 C6 C10 122.8(3) . .
C7 C6 C5 119.9(3) . .
C7 C6 C10 117.2(3) . .
C6 C7 H7 119.9 . .
C8 C7 C6 120.3(3) . .
C8 C7 H7 119.9 . .
C7 C8 C13 124.2(3) . .
C9 C8 C7 119.4(3) . .
C9 C8 C13 116.5(3) . .
C4 C9 C8 120.7(3) . .
C4 C9 H9 119.6 . .
C8 C9 H9 119.6 . .
O4 C10 N2 122.5(3) . .
O4 C10 C6 120.8(3) . .
N2 C10 C6 116.6(3) . .
N2 C11 H11A 108.9 . .
N2 C11 H11B 108.9 . .
N2 C11 C12 113.3(2) . .
H11A C11 H11B 107.7 . .
C12 C11 H11A 108.9 . .
C12 C11 H11B 108.9 . .
O5 C12 Cd2 57.80(15) . 1_554
O5 C12 O6 121.7(3) . .
O5 C12 C11 120.1(3) . .
O6 C12 Cd2 64.02(16) . 1_554
O6 C12 C11 118.2(3) . .
C11 C12 Cd2 175.6(2) . 1_554
O7 C13 N3 122.9(3) . .
O7 C13 C8 120.5(3) . .
N3 C13 C8 116.6(2) . .
N3 C14 H14A 108.7 . .
N3 C14 H14B 108.7 . .
N3 C14 C15 114.2(2) . .
H14A C14 H14B 107.6 . .
C15 C14 H14A 108.7 . .
C15 C14 H14B 108.7 . .
O8 C15 O9 123.0(3) . .
O8 C15 C14 121.0(3) . .
O9 C15 C14 116.0(3) . .
O10 C16 Cd2 70.78(16) . .
O10 C16 C17 118.4(3) . .
O11 C16 Cd2 52.77(15) . .
O11 C16 O10 123.1(3) . .
O11 C16 C17 118.4(3) . .
C17 C16 Cd2 167.8(2) . .
N4 C17 C16 112.6(2) . .
N4 C17 H17A 109.1 . .
N4 C17 H17B 109.1 . .
C16 C17 H17A 109.1 . .
C16 C17 H17B 109.1 . .
H17A C17 H17B 107.8 . .
O12 C18 N4 121.8(3) . .
O12 C18 C19 120.6(3) . .
N4 C18 C19 117.7(3) . .
C20 C19 C18 123.2(3) . .
C24 C19 C18 116.4(3) . .
C24 C19 C20 120.4(3) . .
C19 C20 H20 120.2 . .
C19 C20 C21 119.5(3) . .
C21 C20 H20 120.2 . .
C20 C21 C28 118.0(3) . .
C22 C21 C20 120.0(3) . .
C22 C21 C28 122.0(3) . .
C21 C22 H22 120.0 . .
C21 C22 C23 120.0(3) . .
C23 C22 H22 120.0 . .
C22 C23 C25 122.1(3) . .
C24 C23 C22 119.9(3) . .
C24 C23 C25 118.0(3) . .
C19 C24 C23 120.1(3) . .
C19 C24 H24 119.9 . .
C23 C24 H24 119.9 . .
O13 C25 N5 122.9(3) . .
O13 C25 C23 121.3(3) . .
N5 C25 C23 115.8(3) . .
N5 C26 H26A 108.9 . .
N5 C26 H26B 108.9 . .
N5 C26 C27 113.2(3) . .
H26A C26 H26B 107.7 . .
C27 C26 H26A 108.9 . .
C27 C26 H26B 108.9 . .
O14 C27 Cd1 61.12(16) . 2_646
O14 C27 C26 120.4(3) . .
O15 C27 Cd1 61.61(16) . 2_646
O15 C27 O14 122.7(3) . .
O15 C27 C26 116.9(3) . .
C26 C27 Cd1 178.4(2) . 2_646
O16 C28 N6 123.8(3) . .
O16 C28 C21 119.6(3) . .
N6 C28 C21 116.6(3) . .
N6 C29 H29A 108.9 . .
N6 C29 H29B 108.9 . .
N6 C29 C30 113.4(3) . .
H29A C29 H29B 107.7 . .
C30 C29 H29A 108.9 . .
C30 C29 H29B 108.9 . .
O17 C30 C29 116.5(3) . .
O18 C30 O17 122.0(3) . .
O18 C30 C29 121.4(3) . .
O19 C31 N7 125.3(4) . .
O19 C31 H31 117.4 . .
N7 C31 H31 117.4 . .
N7 C32 H32A 109.5 . .
N7 C32 H32B 109.5 . .
N7 C32 H32C 109.5 . .
H32A C32 H32B 109.5 . .
H32A C32 H32C 109.5 . .
H32B C32 H32C 109.5 . .
N7 C33 H33A 109.5 . .
N7 C33 H33B 109.5 . .
N7 C33 H33C 109.5 . .
H33A C33 H33B 109.5 . .
H33A C33 H33C 109.5 . .
H33B C33 H33C 109.5 . .
H29C O29 H29D 109.4 . .
H23A O23 H23B 109.5 . .
H24A O24 H24B 109.3 . .
H25A O25 H25B 109.5 . .
H26C O26 H26D 109.4 . .
H27A O27 H27B 109.6 . .
H28A O28 H28B 109.6 . .

loop_
_geom_bond_atom_site_label_1
_geom_bond_atom_site_label_2
_geom_bond_distance
_geom_bond_site_symmetry_2
Cd1 O1 2.222(2) .
Cd1 O6 2.281(2) 2_554
Cd1 O8 2.282(2) 2
Cd1 O14 2.324(2) 2_656
Cd1 O15 2.335(2) 2_656
Cd1 O19 2.334(2) .
Cd1 C27 2.654(3) 2_656
Cd2 O5 2.322(2) 1_556
Cd2 O6 2.458(2) 1_556
Cd2 O9 2.258(2) .
Cd2 O10 2.626(2) .
Cd2 O11 2.231(2) .
Cd2 O18 2.312(2) 3_667
Cd2 O22 2.308(2) .
Cd2 C12 2.733(3) 1_556
Cd2 C16 2.755(3) .
Cd3 O1 2.437(2) 1_656
Cd3 O2 2.462(2) 1_656
Cd3 O9 2.573(2) 2_656
Cd3 O16 2.351(2) .
Cd3 O17 2.327(2) 4_575
Cd3 O18 2.573(2) 4_575
Cd3 O20 2.299(2) .
Cd3 O21 2.343(2) .
O1 Cd3 2.437(2) 1_454
O1 C1 1.268(4) .
O2 Cd3 2.462(2) 1_454
O2 C1 1.244(4) .
O3 C3 1.233(4) .
O4 C10 1.239(4) .
O5 Cd2 2.322(2) 1_554
O5 C12 1.246(4) .
O6 Cd1 2.281(2) 2_544
O6 Cd2 2.458(2) 1_554
O6 C12 1.266(4) .
O7 C13 1.233(4) .
O8 Cd1 2.282(2) 2_545
O8 C15 1.253(4) .
O9 Cd3 2.573(2) 2_646
O9 C15 1.269(4) .
O10 C16 1.269(4) .
O11 C16 1.259(4) .
O12 C18 1.237(4) .
O13 C25 1.235(4) .
O14 Cd1 2.324(2) 2_646
O14 C27 1.264(4) .
O15 Cd1 2.335(2) 2_646
O15 C27 1.257(4) .
O16 C28 1.243(4) .
O17 Cd3 2.327(2) 4_576
O17 C30 1.262(4) .
O18 Cd2 2.312(2) 3_667
O18 Cd3 2.573(2) 4_576
O18 C30 1.255(4) .
O19 C31 1.245(4) .
O20 H20A 0.9268 .
O20 H20B 0.9269 .
O21 H21A 0.9372 .
O21 H21B 0.9360 .
O22 H22A 0.9671 .
O22 H22B 0.9688 .
N1 H1 0.8800 .
N1 C2 1.445(4) .
N1 C3 1.344(4) .
N2 H2 0.8800 .
N2 C10 1.348(4) .
N2 C11 1.447(4) .
N3 H3 0.8800 .
N3 C13 1.340(4) .
N3 C14 1.444(4) .
N4 H4 0.8800 .
N4 C17 1.449(4) .
N4 C18 1.332(4) .
N5 H5 0.8800 .
N5 C25 1.328(4) .
N5 C26 1.447(4) .
N6 H6 0.8800 .
N6 C28 1.339(4) .
N6 C29 1.452(4) .
N7 C31 1.309(5) .
N7 C32 1.462(5) .
N7 C33 1.470(5) .
C1 C2 1.525(4) .
C2 H2A 0.9900 .
C2 H2B 0.9900 .
C3 C4 1.498(4) .
C4 C5 1.394(4) .
C4 C9 1.388(4) .
C5 H5A 0.9500 .
C5 C6 1.398(4) .
C6 C7 1.397(4) .
C6 C10 1.510(4) .
C7 H7 0.9500 .
C7 C8 1.395(4) .
C8 C9 1.389(4) .
C8 C13 1.506(4) .
C9 H9 0.9500 .
C11 H11A 0.9900 .
C11 H11B 0.9900 .
C11 C12 1.523(4) .
C12 Cd2 2.733(3) 1_554
C14 H14A 0.9900 .
C14 H14B 0.9900 .
C14 C15 1.517(4) .
C16 C17 1.521(4) .
C17 H17A 0.9900 .
C17 H17B 0.9900 .
C18 C19 1.510(4) .
C19 C20 1.395(4) .
C19 C24 1.383(5) .
C20 H20 0.9500 .
C20 C21 1.398(4) .
C21 C22 1.389(4) .
C21 C28 1.499(4) .
C22 H22 0.9500 .
C22 C23 1.397(4) .
C23 C24 1.390(4) .
C23 C25 1.502(5) .
C24 H24 0.9500 .
C26 H26A 0.9900 .
C26 H26B 0.9900 .
C26 C27 1.520(4) .
C27 Cd1 2.654(3) 2_646
C29 H29A 0.9900 .
C29 H29B 0.9900 .
C29 C30 1.514(4) .
C31 H31 0.9500 .
C32 H32A 0.9800 .
C32 H32B 0.9800 .
C32 H32C 0.9800 .
C33 H33A 0.9800 .
C33 H33B 0.9800 .
C33 H33C 0.9800 .
O29 H29C 0.8707 .
O29 H29D 0.8709 .
O23 H23A 0.8694 .
O23 H23B 0.8697 .
O24 H24A 0.8698 .
O24 H24B 0.8702 .
O25 H25A 0.8696 .
O25 H25B 0.8701 .
O26 H26C 0.8706 .
O26 H26D 0.8699 .
O27 H27A 0.8695 .
O27 H27B 0.8698 .
O28 H28A 0.8684 .
O28 H28B 0.8695 .
